data_4500892
loop_
_publ_author_name
'Saha, Dipankar'
'Madras, Giridhar'
'Guru Row, Tayur N.'

_publ_section_title
;
 Manipulation of the Hydration Levels in Minerals of Sodium Cadmium
 Bisulfate toward the Design of Functional Materials
;
_journal_issue 7
_journal_name_full 'Crystal Growth &amp; Design'
_journal_page_first 3213
_journal_paper_doi 10.1021/cg2004613
_journal_volume 11
_journal_year 2011
_chemical_compound_source 'see text'
_chemical_formula_moiety 'Cd H8 O12 S2, 2(Na)'
_chemical_formula_sum 'Cd H8 Na2 O12 S2'
_chemical_formula_weight 422.59
_chemical_name_systematic ?
_space_group_IT_number 14
_symmetry_cell_setting monoclinic
_symmetry_Int_Tables_number 14
_symmetry_space_group_name_Hall '-P 2ybc'
_symmetry_space_group_name_H-M 'P 1 21/c 1'
_atom_sites_solution_hydrogens geom
_atom_sites_solution_primary direct
_atom_sites_solution_secondary difmap
_cell_angle_alpha 90
_cell_angle_beta 99.411(4)
_cell_angle_gamma 90
_cell_formula_units_Z 2
_cell_length_a 5.5314(2)
_cell_length_b 8.4624(3)
_cell_length_c 11.3048(4)
_cell_measurement_reflns_used 1027
_cell_measurement_temperature 298(2)
_cell_measurement_theta_max 27.00
_cell_measurement_theta_min 0.996
_cell_volume 522.04(3)
_computing_cell_refinement
;
CrysAlisPro, Oxford Diffraction Ltd.,
Version 1.171.33.32
;
_computing_data_collection
;
CrysAlisPro, Oxford Diffraction Ltd.,
Version 1.171.33.32 
;
_computing_data_reduction
;
CrysAlisPro, Oxford Diffraction Ltd.,
Version 1.171.33.32
;
_computing_molecular_graphics 'SHELXL97 (Sheldrick, 1997)'
_computing_publication_material 'PLATON (Spek, 2003)'
_computing_structure_refinement 'SHELXS 97 (Sheldrick, 1997)'
_computing_structure_solution
;
CrysAlisPro, Oxford Diffraction Ltd.,
Version 1.171.33.32
;
_diffrn_ambient_temperature 298(2)
_diffrn_detector_area_resol_mean 16.0839
_diffrn_measured_fraction_theta_full 0.996
_diffrn_measurement_device_type 'Xcalibur, Eos, Mova'
_diffrn_measurement_method '\w scans'
_diffrn_radiation_monochromator graphite
_diffrn_radiation_source 'fine-focus sealed tube'
_diffrn_radiation_type MoK\a
_diffrn_radiation_wavelength 0.71073
_diffrn_reflns_av_R_equivalents 0.0303
_diffrn_reflns_av_sigmaI/netI 0.0232
_diffrn_reflns_limit_h_max 7
_diffrn_reflns_limit_h_min -7
_diffrn_reflns_limit_k_max 10
_diffrn_reflns_limit_k_min -10
_diffrn_reflns_limit_l_max 14
_diffrn_reflns_limit_l_min -14
_diffrn_reflns_number 5734
_diffrn_reflns_theta_full 27.00
_diffrn_reflns_theta_max 27.00
_diffrn_reflns_theta_min 3.02
_diffrn_standards_number 0
_exptl_absorpt_coefficient_mu 2.632
_exptl_absorpt_correction_T_max 0.8796
_exptl_absorpt_correction_T_min 0.7606
_exptl_absorpt_correction_type 'numerical from crystal shape'
_exptl_absorpt_process_details
;
CrysAlisPro, Oxford Diffraction Ltd.,
Version 1.171.33.34d (release 27-02-2009 CrysAlis171 .NET)
(compiled Feb 27 2009,15:38:38)
Empirical absorption correction using spherical harmonics,
 implemented in SCALE3 ABSPACK scaling algorithm.
;
_exptl_crystal_colour COLOURLESS
_exptl_crystal_density_diffrn 2.688
_exptl_crystal_density_meas_temp 298(2)
_exptl_crystal_density_method 'Not Measured'
_exptl_crystal_description ' BLOCK TYPE'
_exptl_crystal_F_000 412
_exptl_crystal_size_max 0.11
_exptl_crystal_size_mid 0.10
_exptl_crystal_size_min 0.05
_refine_diff_density_max 0.426
_refine_diff_density_min -0.351
_refine_diff_density_rms 0.083
_refine_ls_extinction_coef 0.0170(11)
_refine_ls_extinction_expression Fc^*^=kFc[1+0.001xFc^2^\l^3^/sin(2\q)]^-1/4^
_refine_ls_extinction_method SHELXL
_refine_ls_goodness_of_fit_ref 1.069
_refine_ls_hydrogen_treatment mixed
_refine_ls_matrix_type full
_refine_ls_number_parameters 96
_refine_ls_number_reflns 1133
_refine_ls_number_restraints 0
_refine_ls_restrained_S_all 1.069
_refine_ls_R_factor_all 0.0210
_refine_ls_R_factor_gt 0.0180
_refine_ls_shift/su_max 0.001
_refine_ls_shift/su_mean 0.000
_refine_ls_structure_factor_coef Fsqd
_refine_ls_weighting_details 'calc w=1/[\s^2^(Fo^2^)+(0.0219P)^2^+0.0975P] where P=(Fo^2^+2Fc^2^)/3'
_refine_ls_weighting_scheme calc
_refine_ls_wR_factor_gt 0.0430
_refine_ls_wR_factor_ref 0.0444
_reflns_number_gt 1027
_reflns_number_total 1133
_reflns_threshold_expression >2sigma(I)
_cod_data_source_file cg2004613_si_002.cif
_cod_data_source_block Na2Cd(SO)4.4H2O
_cod_depositor_comments
;
The following automatic conversions were performed:

'_symmetry_cell_setting' value 'Monoclinic' changed to 'monoclinic'
according to /home/saulius/struct/CIF-dictionaries/cif_core.dic
dictionary named 'cif_core.dic' version 2.4.1 from 2010-06-29.

Automatic conversion script
Id: cif_fix_values 1715 2011-07-08 13:25:40Z adriana 
;
_cod_original_sg_symbol_H-M 'P 21/c'
_cod_database_code 4500892

loop_
_symmetry_equiv_pos_site_id
_symmetry_equiv_pos_as_xyz
1 x,y,z
2 -x,1/2+y,1/2-z
3 -x,-y,-z
4 x,1/2-y,1/2+z

loop_
_atom_site_aniso_label
_atom_site_aniso_U_11
_atom_site_aniso_U_22
_atom_site_aniso_U_33
_atom_site_aniso_U_23
_atom_site_aniso_U_13
_atom_site_aniso_U_12
Cd1 0.0207(2) 0.0167(2) 0.0154(2) -0.0010(1) 0.0036(1) -0.0017(1)
S1 0.0140(3) 0.0175(3) 0.0152(3) -0.0009(2) 0.0008(2) -0.0002(2)
O1 0.0228(9) 0.0250(10) 0.0467(11) -0.0172(8) 0.0060(8) -0.0052(8)
O2 0.0285(9) 0.0364(10) 0.0166(8) 0.0066(7) 0.0073(7) 0.0055(8)
O3 0.0321(9) 0.0317(10) 0.0195(8) 0.0046(7) 0.0014(7) 0.0133(8)
O4 0.0196(8) 0.0287(9) 0.0340(10) -0.0055(8) 0.0084(7) -0.0090(7)
O5 0.0228(9) 0.0205(9) 0.0225(9) 0.0004(7) -0.0032(8) 0.0004(7)
O6 0.0268(10) 0.0290(10) 0.0216(9) 0.0037(8) 0.0084(7) 0.0069(9)
Na1 0.0294(5) 0.0251(5) 0.0214(5) 0.0005(4) 0.0021(4) -0.0009(4)

loop_
_atom_site_label
_atom_site_type_symbol
_atom_site_thermal_displace_type
_atom_site_fract_x
_atom_site_fract_y
_atom_site_fract_z
_atom_site_occupancy
_atom_site_U_iso_or_equiv
Cd1 Cd Uani 0.00000 0.50000 0.00000 1.000 0.0175(1)
S1 S Uani 0.37749(9) 0.79252(6) 0.13522(5) 1.000 0.0157(2)
O1 O Uani 0.3399(3) 0.6381(2) 0.07522(16) 1.000 0.0315(6)
O2 O Uani 0.3479(3) 0.7769(2) 0.26248(13) 1.000 0.0268(5)
O3 O Uani 0.2049(3) 0.9080(2) 0.07614(14) 1.000 0.0281(5)
O4 O Uani 0.6328(3) 0.8401(2) 0.13118(14) 1.000 0.0270(5)
O5 O Uani 0.1913(3) 0.2736(2) 0.08450(17) 1.000 0.0227(5)
O6 O Uani -0.1331(3) 0.5427(3) 0.17509(16) 1.000 0.0253(6)
Na1 Na Uani 0.87435(17) 0.07349(12) 0.13624(8) 1.000 0.0255(3)
H5A H Uiso 0.238(7) 0.226(4) 0.039(3) 1.000 0.065(13)
H5B H Uiso 0.311(5) 0.280(3) 0.139(3) 1.000 0.033(8)
H6A H Uiso -0.218(6) 0.613(4) 0.163(3) 1.000 0.050(11)
H6B H Uiso -0.230(6) 0.467(4) 0.185(3) 1.000 0.042(10)

loop_
_atom_type_symbol
_atom_type_description
_atom_type_scat_dispersion_real
_atom_type_scat_dispersion_imag
_atom_type_scat_source
S S 0.1246 0.1234 'International Tables Vol C Tables 4.2.6.8 and 6.1.1.4'
O O 0.0106 0.0060 'International Tables Vol C Tables 4.2.6.8 and 6.1.1.4'
Na Na 0.0362 0.0249 'International Tables Vol C Tables 4.2.6.8 and 6.1.1.4'
H H 0.0000 0.0000 'International Tables Vol C Tables 4.2.6.8 and 6.1.1.4'
Cd Cd -0.8075 1.2024 'International Tables Vol C Tables 4.2.6.8 and 6.1.1.4'

loop_
_geom_angle_atom_site_label_1
_geom_angle_atom_site_label_2
_geom_angle_atom_site_label_3
_geom_angle
_geom_angle_site_symmetry_1
_geom_angle_site_symmetry_3
_geom_angle_publ_flag
O1 Cd1 O5 88.67(6) . . yes
O1 Cd1 O6 87.58(7) . . yes
O1 Cd1 O1 180.00 . 3_565 yes
O1 Cd1 O5 91.34(6) . 3_565 yes
O1 Cd1 O6 92.43(7) . 3_565 yes
O5 Cd1 O6 87.89(7) . . yes
O1 Cd1 O5 91.34(6) 3_565 . yes
O5 Cd1 O5 180.00 . 3_565 yes
O5 Cd1 O6 92.11(7) . 3_565 yes
O1 Cd1 O6 92.43(7) 3_565 . yes
O5 Cd1 O6 92.11(7) 3_565 . yes
O6 Cd1 O6 180.00 . 3_565 yes
O1 Cd1 O5 88.67(6) 3_565 3_565 yes
O1 Cd1 O6 87.58(7) 3_565 3_565 yes
O5 Cd1 O6 87.89(7) 3_565 3_565 yes
O1 S1 O2 109.82(10) . . yes
O1 S1 O3 110.69(10) . . yes
O1 S1 O4 106.96(10) . . yes
O2 S1 O3 109.79(10) . . yes
O2 S1 O4 108.23(9) . . yes
O3 S1 O4 111.28(10) . . yes
Cd1 O1 S1 132.79(10) . . yes
Cd1 O5 H5A 111(3) . . no
Cd1 O5 H5B 120.5(18) . . no
H5A O5 H5B 103(3) . . no
Cd1 O6 H6A 105(3) . . no
Cd1 O6 H6B 107(2) . . no
H6A O6 H6B 103(3) . . no

loop_
_geom_bond_atom_site_label_1
_geom_bond_atom_site_label_2
_geom_bond_distance
_geom_bond_site_symmetry_2
_geom_bond_publ_flag
Cd1 O1 2.2585(17) . yes
Cd1 O5 2.3178(17) . yes
Cd1 O6 2.2510(18) . yes
Cd1 O1 2.2585(17) 3_565 yes
Cd1 O5 2.3178(17) 3_565 yes
Cd1 O6 2.2510(18) 3_565 yes
S1 O1 1.4713(18) . yes
S1 O2 1.4802(16) . yes
S1 O3 1.4505(17) . yes
S1 O4 1.4764(18) . yes
O5 H5A 0.73(3) . no
O5 H5B 0.83(3) . no
O6 H6A 0.76(3) . no
O6 H6B 0.85(3) . no

loop_
_geom_hbond_atom_site_label_D
_geom_hbond_atom_site_label_H
_geom_hbond_atom_site_label_A
_geom_hbond_distance_DH
_geom_hbond_distance_HA
_geom_hbond_distance_DA
_geom_hbond_angle_DHA
_geom_hbond_site_symmetry_A
_geom_hbond_publ_flag
O5 H5B O2 0.83(3) 2.03(3) 2.837(2) 165(3) 2_645 yes
O6 H6B O2 0.85(3) 1.87(3) 2.691(3) 161(3) 2_545 yes

loop_
_geom_torsion_atom_site_label_1
_geom_torsion_atom_site_label_2
_geom_torsion_atom_site_label_3
_geom_torsion_atom_site_label_4
_geom_torsion
_geom_torsion_site_symmetry_1
_geom_torsion_publ_flag
O5 Cd1 O1 S1 -137.33(15) . no
O6 Cd1 O1 S1 -49.38(15) . no
O5 Cd1 O1 S1 42.67(15) 3_565 no
O6 Cd1 O1 S1 130.62(15) 3_565 no
O2 S1 O1 Cd1 79.31(15) . no
O3 S1 O1 Cd1 -42.09(17) . no
O4 S1 O1 Cd1 -163.47(12) . no
